data_4508840
loop_
_publ_author_name
'Borkowski, Lauren A.'
'Cahill, Christopher L.'

_publ_section_title
;
 Crystal Engineering with the Uranyl Cation II. Mixed Aliphatic
 Carboxylate/Aromatic Pyridyl Coordination Polymers:&#x2009; Synthesis,
 Crystal Structures, and Sensitized Luminescence
;
_journal_issue 10
_journal_name_full 'Crystal Growth &amp; Design'
_journal_page_first 2248
_journal_paper_doi 10.1021/cg060330g
_journal_volume 6
_journal_year 2006
_chemical_formula_moiety 'C15 H20 N O6 U'
_chemical_formula_sum 'C15 H20 N O6 U'
_chemical_formula_weight 548.35
_chemical_name_systematic
;
 ?
;
_space_group_IT_number 2
_symmetry_cell_setting triclinic
_symmetry_space_group_name_Hall '-P 1'
_symmetry_space_group_name_H-M 'P -1'
_atom_sites_solution_hydrogens geom
_atom_sites_solution_primary direct
_atom_sites_solution_secondary difmap
_audit_creation_method SHELXL-97
_cell_angle_alpha 70.663(4)
_cell_angle_beta 87.499(4)
_cell_angle_gamma 67.749(4)
_cell_formula_units_Z 2
_cell_length_a 8.1332(18)
_cell_length_b 9.896(2)
_cell_length_c 11.983(3)
_cell_measurement_temperature 100(2)
_cell_volume 838.6(3)
_computing_cell_refinement 'SAINTPLUS (BrukerAXS, 2005)'
_computing_data_collection 'APEX II (BrukerAXS, 2005)'
_computing_data_reduction 'SAINTPLUS (BrukerAXS, 2005)'
_computing_publication_material 'WINGX (Farrugia, 1998)'
_computing_structure_refinement 'SHELXL-97 (Sheldrick, 1997)'
_computing_structure_solution 'SHELXS (Sheldrick, 1997)'
_diffrn_ambient_temperature 100(2)
_diffrn_measured_fraction_theta_full 0.987
_diffrn_measured_fraction_theta_max 0.987
_diffrn_measurement_device_type 'Bruker APEX II CCD'
_diffrn_measurement_method 'Omega scans'
_diffrn_radiation_monochromator graphite
_diffrn_radiation_source 'fine-focus sealed tube'
_diffrn_radiation_type MoK\a
_diffrn_radiation_wavelength 0.71073
_diffrn_reflns_av_R_equivalents 0.0934
_diffrn_reflns_av_sigmaI/netI 0.1722
_diffrn_reflns_limit_h_max 10
_diffrn_reflns_limit_h_min -7
_diffrn_reflns_limit_k_max 12
_diffrn_reflns_limit_k_min -12
_diffrn_reflns_limit_l_max 14
_diffrn_reflns_limit_l_min -14
_diffrn_reflns_number 6697
_diffrn_reflns_theta_full 26.37
_diffrn_reflns_theta_max 26.37
_diffrn_reflns_theta_min 1.81
_exptl_absorpt_coefficient_mu 9.707
_exptl_absorpt_correction_T_max 0.824
_exptl_absorpt_correction_T_min 0.712
_exptl_absorpt_correction_type multi-scan
_exptl_absorpt_process_details 'SADABS (Sheldrick, 2004)'
_exptl_crystal_colour yellow
_exptl_crystal_density_diffrn 2.172
_exptl_crystal_density_method 'not measured'
_exptl_crystal_description plate
_exptl_crystal_F_000 514
_exptl_crystal_size_max 0.060
_exptl_crystal_size_mid 0.030
_exptl_crystal_size_min 0.020
_refine_diff_density_max 1.750
_refine_diff_density_min -2.879
_refine_diff_density_rms 0.286
_refine_ls_extinction_method none
_refine_ls_goodness_of_fit_ref 1.045
_refine_ls_hydrogen_treatment constr
_refine_ls_matrix_type full
_refine_ls_number_parameters 208
_refine_ls_number_reflns 3387
_refine_ls_number_restraints 0
_refine_ls_restrained_S_all 1.045
_refine_ls_R_factor_all 0.1636
_refine_ls_R_factor_gt 0.0731
_refine_ls_shift/su_max 0.000
_refine_ls_shift/su_mean 0.000
_refine_ls_structure_factor_coef Fsqd
_refine_ls_weighting_details 'calc w=1/[\s^2^(Fo^2^)+(0.0772P)^2^+0.0000P] where P=(Fo^2^+2Fc^2^)/3'
_refine_ls_weighting_scheme calc
_refine_ls_wR_factor_gt 0.1485
_refine_ls_wR_factor_ref 0.1803
_reflns_number_gt 1813
_reflns_number_total 3387
_reflns_threshold_expression >2sigma(I)
_cod_data_source_file cg060330gsup1.cif
_cod_data_source_block 11
_cod_database_code 4508840

loop_
_symmetry_equiv_pos_as_xyz
'x, y, z'
'-x, -y, -z'

loop_
_atom_site_label
_atom_site_type_symbol
_atom_site_fract_x
_atom_site_fract_y
_atom_site_fract_z
_atom_site_U_iso_or_equiv
_atom_site_adp_type
_atom_site_occupancy
_atom_site_symmetry_multiplicity
_atom_site_calc_flag
_atom_site_refinement_flags
U1 U 0.76970(10) 0.56084(10) 0.16066(6) 0.0444(3) Uani 1 1 d .
O1 O 0.707(2) 0.4121(16) 0.1645(14) 0.068(5) Uani 1 1 d .
O2 O 0.8252(18) 0.7157(19) 0.1471(12) 0.068(5) Uani 1 1 d .
O3 O 1.047(2) 0.410(3) 0.1318(15) 0.133(10) Uani 1 1 d .
O4 O 0.7178(18) 0.647(2) -0.0480(11) 0.085(6) Uani 1 1 d .
O5 O 0.6328(16) 0.5799(15) 0.3384(10) 0.048(3) Uani 1 1 d .
O6 O 0.9055(16) 0.4269(15) 0.3588(10) 0.049(4) Uani 1 1 d .
N1 N 0.4459(19) 0.7466(16) 0.0965(12) 0.032(4) Uani 1 1 d .
C1 C 0.345(3) 0.705(2) 0.0485(17) 0.050(5) Uani 1 1 d .
H1 H 0.3889 0.6067 0.0422 0.060 Uiso 1 1 calc R
C2 C 0.167(3) 0.807(2) 0.0046(19) 0.055(6) Uani 1 1 d .
H2 H 0.0987 0.7771 -0.0349 0.066 Uiso 1 1 calc R
C3 C 0.092(2) 0.9497(19) 0.0187(15) 0.035(5) Uani 1 1 d .
C4 C 0.202(2) 0.981(2) 0.0774(17) 0.051(6) Uani 1 1 d .
H4 H 0.1600 1.0737 0.0931 0.061 Uiso 1 1 calc R
C5 C 0.379(3) 0.878(2) 0.1154(18) 0.054(6) Uani 1 1 d .
H5 H 0.4508 0.9049 0.1554 0.065 Uiso 1 1 calc R
C6 C 1.208(2) 0.364(2) 0.1358(15) 0.037(5) Uani 1 1 d .
C7 C 1.314(3) 0.311(3) 0.2507(16) 0.056(6) Uani 1 1 d .
H7A H 1.2390 0.2931 0.3145 0.067 Uiso 1 1 calc R
H7B H 1.3481 0.3940 0.2537 0.067 Uiso 1 1 calc R
C8 C 1.484(3) 0.163(2) 0.2733(17) 0.055(6) Uani 1 1 d .
H8A H 1.4506 0.0760 0.2808 0.066 Uiso 1 1 calc R
H8B H 1.5542 0.1756 0.2060 0.066 Uiso 1 1 calc R
C9 C 1.594(3) 0.128(2) 0.3845(17) 0.060(6) Uani 1 1 d .
H9A H 1.5193 0.1266 0.4498 0.071 Uiso 1 1 calc R
H9B H 1.6364 0.2107 0.3735 0.071 Uiso 1 1 calc R
C10 C 1.753(3) -0.025(2) 0.4174(19) 0.062(7) Uani 1 1 d .
H10A H 1.7142 -0.1043 0.4114 0.074 Uiso 1 1 calc R
H10B H 1.7969 -0.0551 0.4995 0.074 Uiso 1 1 calc R
C11 C 0.764(2) 0.489(2) 0.4053(17) 0.050(6) Uani 1 1 d .
C12 C 0.916(2) 0.163(3) 0.609(2) 0.059(6) Uani 1 1 d .
H12A H 0.8898 0.1699 0.5284 0.070 Uiso 1 1 calc R
H12B H 0.8190 0.1461 0.6541 0.070 Uiso 1 1 calc R
C13 C 0.763(3) 0.452(3) 0.5332(17) 0.071(8) Uani 1 1 d .
H13A H 0.6546 0.4344 0.5566 0.085 Uiso 1 1 calc R
H13B H 0.7574 0.5411 0.5524 0.085 Uiso 1 1 calc R
C14 C 0.917(3) 0.315(3) 0.6051(18) 0.072(8) Uani 1 1 d .
H14A H 0.9192 0.3159 0.6857 0.086 Uiso 1 1 calc R
H14B H 1.0256 0.3234 0.5732 0.086 Uiso 1 1 calc R
C15 C 1.910(3) -0.021(3) 0.337(2) 0.079(8) Uani 1 1 d .
H15A H 1.8774 -0.0183 0.2591 0.095 Uiso 1 1 calc R
H15B H 1.9300 0.0729 0.3267 0.095 Uiso 1 1 calc R

loop_
_atom_site_aniso_label
_atom_site_aniso_U_11
_atom_site_aniso_U_22
_atom_site_aniso_U_33
_atom_site_aniso_U_23
_atom_site_aniso_U_13
_atom_site_aniso_U_12
U1 0.0179(4) 0.0677(6) 0.0314(4) -0.0184(3) 0.0038(2) 0.0017(3)
O1 0.066(11) 0.055(10) 0.093(12) -0.059(9) -0.018(9) -0.003(8)
O2 0.032(8) 0.121(14) 0.061(10) -0.016(9) 0.014(7) -0.054(9)
O3 0.041(11) 0.20(2) 0.061(11) -0.040(12) -0.008(8) 0.059(12)
O4 0.033(8) 0.146(15) 0.021(7) -0.028(8) -0.001(6) 0.022(9)
O5 0.025(7) 0.068(9) 0.037(7) -0.020(6) 0.014(6) -0.004(7)
O6 0.025(7) 0.061(9) 0.041(7) -0.021(6) 0.006(6) 0.006(6)
N1 0.023(8) 0.027(9) 0.042(9) -0.016(7) 0.005(6) -0.001(7)
C1 0.055(14) 0.047(13) 0.051(12) -0.027(10) 0.013(10) -0.016(11)
C2 0.026(11) 0.056(14) 0.079(15) -0.036(11) -0.007(10) 0.000(10)
C3 0.027(10) 0.030(11) 0.036(10) -0.012(8) 0.002(8) 0.004(8)
C4 0.018(9) 0.061(13) 0.067(13) -0.043(11) -0.023(9) 0.013(9)
C5 0.040(12) 0.050(14) 0.069(15) -0.020(11) -0.007(10) -0.013(11)
C6 0.022(10) 0.057(13) 0.036(10) -0.029(9) 0.008(8) -0.009(9)
C7 0.042(13) 0.081(16) 0.032(11) -0.017(10) -0.006(9) -0.010(12)
C8 0.033(12) 0.069(15) 0.045(12) -0.007(10) -0.008(10) -0.011(11)
C9 0.039(13) 0.068(15) 0.039(12) 0.006(10) -0.010(10) -0.005(11)
C10 0.026(11) 0.061(15) 0.062(14) -0.008(11) 0.005(10) 0.011(10)
C11 0.016(10) 0.071(15) 0.041(12) -0.020(10) 0.008(8) 0.006(10)
C12 0.008(9) 0.074(17) 0.074(15) -0.011(12) 0.000(9) -0.006(10)
C13 0.021(11) 0.12(2) 0.035(12) -0.023(12) -0.006(9) 0.011(12)
C14 0.066(17) 0.12(2) 0.033(12) -0.037(13) 0.010(11) -0.035(16)
C15 0.032(13) 0.091(19) 0.070(16) 0.007(13) -0.005(11) -0.005(12)

loop_
_atom_type_symbol
_atom_type_description
_atom_type_scat_dispersion_real
_atom_type_scat_dispersion_imag
_atom_type_scat_source
C C 0.0033 0.0016 'International Tables Vol C Tables 4.2.6.8 and 6.1.1.4'
H H 0.0000 0.0000 'International Tables Vol C Tables 4.2.6.8 and 6.1.1.4'
N N 0.0061 0.0033 'International Tables Vol C Tables 4.2.6.8 and 6.1.1.4'
O O 0.0106 0.0060 'International Tables Vol C Tables 4.2.6.8 and 6.1.1.4'
U U -9.6767 9.6646 'International Tables Vol C Tables 4.2.6.8 and 6.1.1.4'

loop_
_geom_angle_atom_site_label_1
_geom_angle_atom_site_label_2
_geom_angle_atom_site_label_3
_geom_angle
_geom_angle_site_symmetry_1
_geom_angle_site_symmetry_3
O2 U1 O1 176.1(7) . .
O2 U1 O3 94.1(9) . .
O1 U1 O3 86.8(9) . .
O2 U1 O4 89.2(7) . .
O1 U1 O4 87.1(7) . .
O3 U1 O4 84.6(5) . .
O2 U1 O6 92.7(6) . .
O1 U1 O6 91.3(6) . .
O3 U1 O6 78.4(5) . .
O4 U1 O6 163.0(4) . .
O2 U1 O5 90.7(6) . .
O1 U1 O5 91.6(6) . .
O3 U1 O5 131.4(5) . .
O4 U1 O5 143.9(4) . .
O6 U1 O5 53.0(4) . .
O2 U1 N1 89.3(6) . .
O1 U1 N1 88.3(6) . .
O3 U1 N1 154.7(5) . .
O4 U1 N1 70.3(4) . .
O6 U1 N1 126.6(4) . .
O5 U1 N1 73.6(4) . .
O2 U1 C11 91.8(7) . .
O1 U1 C11 91.6(7) . .
O3 U1 C11 105.8(5) . .
O4 U1 C11 169.4(5) . .
O6 U1 C11 27.5(4) . .
O5 U1 C11 25.6(4) . .
N1 U1 C11 99.1(5) . .
C6 O3 U1 155(2) . .
C6 O4 U1 141.9(12) 2_765 .
C11 O5 U1 95.7(11) . .
C11 O6 U1 94.0(10) . .
C1 N1 C5 119.3(16) . .
C1 N1 U1 118.2(12) . .
C5 N1 U1 122.4(13) . .
N1 C1 C2 120.7(18) . .
N1 C1 H1 119.7 . .
C2 C1 H1 119.7 . .
C3 C2 C1 121.9(19) . .
C3 C2 H2 119.0 . .
C1 C2 H2 119.0 . .
C4 C3 C2 113.9(16) . .
C4 C3 C3 123(2) . 2_575
C2 C3 C3 122(2) . 2_575
C3 C4 C5 121.9(18) . .
C3 C4 H4 119.1 . .
C5 C4 H4 119.1 . .
N1 C5 C4 122.0(19) . .
N1 C5 H5 119.0 . .
C4 C5 H5 119.0 . .
O3 C6 O4 120.1(18) . 2_765
O3 C6 C7 119.8(17) . .
O4 C6 C7 120.0(17) 2_765 .
C6 C7 C8 114.8(16) . .
C6 C7 H7A 108.6 . .
C8 C7 H7A 108.6 . .
C6 C7 H7B 108.6 . .
C8 C7 H7B 108.6 . .
H7A C7 H7B 107.6 . .
C9 C8 C7 111.2(17) . .
C9 C8 H8A 109.4 . .
C7 C8 H8A 109.4 . .
C9 C8 H8B 109.4 . .
C7 C8 H8B 109.4 . .
H8A C8 H8B 108.0 . .
C8 C9 C10 113.2(19) . .
C8 C9 H9A 108.9 . .
C10 C9 H9A 108.9 . .
C8 C9 H9B 108.9 . .
C10 C9 H9B 108.9 . .
H9A C9 H9B 107.7 . .
C9 C10 C15 113.6(18) . .
C9 C10 H10A 108.9 . .
C15 C10 H10A 108.9 . .
C9 C10 H10B 108.9 . .
C15 C10 H10B 108.9 . .
H10A C10 H10B 107.7 . .
O5 C11 O6 117.3(17) . .
O5 C11 C13 121.8(16) . .
O6 C11 C13 121.0(16) . .
O5 C11 U1 58.8(9) . .
O6 C11 U1 58.5(9) . .
C13 C11 U1 179.3(15) . .
C14 C12 C15 115(2) . 2_856
C14 C12 H12A 108.4 . .
C15 C12 H12A 108.4 2_856 .
C14 C12 H12B 108.4 . .
C15 C12 H12B 108.4 2_856 .
H12A C12 H12B 107.5 . .
C11 C13 C14 115.7(17) . .
C11 C13 H13A 108.4 . .
C14 C13 H13A 108.4 . .
C11 C13 H13B 108.4 . .
C14 C13 H13B 108.4 . .
H13A C13 H13B 107.4 . .
C13 C14 C12 114(2) . .
C13 C14 H14A 108.7 . .
C12 C14 H14A 108.7 . .
C13 C14 H14B 108.7 . .
C12 C14 H14B 108.7 . .
H14A C14 H14B 107.6 . .
C12 C15 C10 111.8(17) 2_856 .
C12 C15 H15A 109.2 2_856 .
C10 C15 H15A 109.2 . .
C12 C15 H15B 109.2 2_856 .
C10 C15 H15B 109.2 . .
H15A C15 H15B 107.9 . .

loop_
_geom_bond_atom_site_label_1
_geom_bond_atom_site_label_2
_geom_bond_distance
_geom_bond_site_symmetry_2
U1 O2 1.712(15) .
U1 O1 1.719(15) .
U1 O3 2.272(15) .
U1 O4 2.359(12) .
U1 O6 2.377(11) .
U1 O5 2.390(11) .
U1 N1 2.545(13) .
U1 C11 2.782(19) .
O3 C6 1.21(2) .
O4 C6 1.21(2) 2_765
O5 C11 1.21(2) .
O6 C11 1.29(2) .
N1 C1 1.28(2) .
N1 C5 1.30(2) .
C1 C2 1.41(3) .
C1 H1 0.9300 .
C2 C3 1.37(2) .
C2 H2 0.9300 .
C3 C4 1.34(3) .
C3 C3 1.44(3) 2_575
C4 C5 1.39(2) .
C4 H4 0.9300 .
C5 H5 0.9300 .
C6 O4 1.21(2) 2_765
C6 C7 1.48(2) .
C7 C8 1.54(3) .
C7 H7A 0.9700 .
C7 H7B 0.9700 .
C8 C9 1.51(3) .
C8 H8A 0.9700 .
C8 H8B 0.9700 .
C9 C10 1.51(3) .
C9 H9A 0.9700 .
C9 H9B 0.9700 .
C10 C15 1.57(3) .
C10 H10A 0.9700 .
C10 H10B 0.9700 .
C11 C13 1.45(3) .
C12 C14 1.49(3) .
C12 C15 1.54(3) 2_856
C12 H12A 0.9700 .
C12 H12B 0.9700 .
C13 C14 1.48(3) .
C13 H13A 0.9700 .
C13 H13B 0.9700 .
C14 H14A 0.9700 .
C14 H14B 0.9700 .
C15 C12 1.54(3) 2_856
C15 H15A 0.9700 .
C15 H15B 0.9700 .

loop_
_geom_torsion_atom_site_label_1
_geom_torsion_atom_site_label_2
_geom_torsion_atom_site_label_3
_geom_torsion_atom_site_label_4
_geom_torsion
_geom_torsion_site_symmetry_3
_geom_torsion_site_symmetry_4
C4 C3 C3 C2 5(4) 2_575 2_575
